data_4060221
loop_
_publ_author_name
'Young-Joo Lee'
'Jong-Dae Lee'
'Sung-Joon Kim'
'Samrok Keum'
'Jaejung Ko'
'Il-Hwan Suh'
'Minserk Cheong'
'Sang Ook Kang'

_publ_section_title
;
 Synthesis, Structure, and DFT Calculation of
 (Phosphino-o-carboranyl)silyl Group 10 Metal Complexes: Formation of
 Stable trans-Bis(P,Si-chelate)metal Complexes
;
_journal_name_full Organometallics
_journal_page_first 203
_journal_page_last 214
_journal_paper_doi 10.1021/om034112l
_journal_volume 23
_journal_year 2004
_chemical_formula_moiety
;
?
;
_chemical_formula_sum 'C19 H44 B20 P2 Pt Si2'
_chemical_formula_weight 810.03
_chemical_name_systematic
;
 ?
;
_space_group_IT_number 2
_symmetry_cell_setting triclinic
_symmetry_space_group_name_Hall '-P 1'
_symmetry_space_group_name_H-M 'P -1'
_atom_sites_solution_hydrogens geom
_atom_sites_solution_primary direct
_atom_sites_solution_secondary difmap
_audit_creation_method SHELXL-97
_cell_angle_alpha 104.516(5)
_cell_angle_beta 106.106(4)
_cell_angle_gamma 98.033(4)
_cell_formula_units_Z 1
_cell_length_a 8.6548(3)
_cell_length_b 11.0158(8)
_cell_length_c 11.0685(7)
_cell_measurement_reflns_used 25
_cell_measurement_temperature 293(2)
_cell_measurement_theta_max 14.11
_cell_measurement_theta_min 11.30
_cell_volume 956.32(10)
_computing_cell_refinement 'CAD-4 software (Enraf-Nonius, 1988)'
_computing_data_collection 'CAD-4 software (Enraf-Nonius, 1988)'
_computing_data_reduction 'Xtal3.2 (Hall & Stewart, 1992)'
_computing_molecular_graphics 'ORTEP3 (Jonson & Burrett, 1998)'
_computing_publication_material SHELXL-97(Sheldrick,1997)
_computing_structure_refinement 'SHELXL-93 (Sheldrick, 1993)'
_computing_structure_solution 'SHELXS-86 (Sheldrick, 1990)'
_diffrn_ambient_temperature 293(2)
_diffrn_measurement_device_type 'Enraf-Nonius CAD-4'
_diffrn_measurement_method \w/2\q
_diffrn_radiation_monochromator graphite
_diffrn_radiation_source 'fine-focus sealed tube'
_diffrn_radiation_type MoK\a
_diffrn_radiation_wavelength 0.71070
_diffrn_reflns_av_R_equivalents 0.0209
_diffrn_reflns_av_sigmaI/netI 0.0322
_diffrn_reflns_limit_h_max 10
_diffrn_reflns_limit_h_min 0
_diffrn_reflns_limit_k_max 13
_diffrn_reflns_limit_k_min -13
_diffrn_reflns_limit_l_max 13
_diffrn_reflns_limit_l_min -13
_diffrn_reflns_number 4060
_diffrn_reflns_theta_max 25.97
_diffrn_reflns_theta_min 1.96
_diffrn_standards_decay_% 2.83
_diffrn_standards_interval_count 3600
_diffrn_standards_number 3
_exptl_absorpt_coefficient_mu 3.830
_exptl_absorpt_correction_T_max 1.0000
_exptl_absorpt_correction_T_min 0.8110
_exptl_absorpt_correction_type '\y scans'
_exptl_crystal_colour 'Pale Yellow'
_exptl_crystal_density_diffrn 1.413
_exptl_crystal_density_method 'not measured'
_exptl_crystal_description Block
_exptl_crystal_F_000 400
_exptl_crystal_size_max 0.45
_exptl_crystal_size_mid 0.45
_exptl_crystal_size_min 0.3
_refine_diff_density_max 1.101
_refine_diff_density_min -0.789
_refine_diff_density_rms 0.096
_refine_ls_extinction_method none
_refine_ls_goodness_of_fit_all 1.078
_refine_ls_goodness_of_fit_obs 1.071
_refine_ls_hydrogen_treatment mixed
_refine_ls_matrix_type full
_refine_ls_number_parameters 199
_refine_ls_number_reflns 3758
_refine_ls_number_restraints 0
_refine_ls_restrained_S_all 1.078
_refine_ls_restrained_S_obs 1.071
_refine_ls_R_factor_all 0.0309
_refine_ls_R_factor_obs 0.0288
_refine_ls_shift/esd_max 5.158
_refine_ls_shift/esd_mean 0.236
_refine_ls_structure_factor_coef Fsqd
_refine_ls_weighting_details 'w=1/[\s^2^(Fo^2^)+(0.0479P)^2^+0.0000P] where P=(Fo^2^+2Fc^2^)/3'
_refine_ls_weighting_scheme calc
_refine_ls_wR_factor_all 0.0732
_refine_ls_wR_factor_obs 0.0722
_reflns_number_observed 3709
_reflns_number_total 3758
_reflns_observed_criterion >2sigma(I)
_cod_depositor_comments
;
The following automatic conversions were performed:
'_symmetry_cell_setting' value 'Triclinic' changed to 'triclinic'
according to '/home/saulius/struct/CIF-dictionaries/cif_core.dic'
dictionary named 'cif_core.dic' version 2.4.1 from 2010-06-29.

Automatic conversion script
Id: cif_fix_enum 1527 2010-12-29 10:47:43Z saulius 

The following automatic conversions were performed:

'_refine_ls_weighting_scheme' value 'calc
w=1/[\s^2^(Fo^2^)+(0.0479P)^2^+0.0000P] where P=(Fo^2^+2Fc^2^)/3' was
changed to 'calc'. New tag '_refine_ls_weighting_details' was
created. The value of the new tag was set to
'w=1/[\s^2^(Fo^2^)+(0.0479P)^2^+0.0000P] where P=(Fo^2^+2Fc^2^)/3'.

Automatic conversion script
Id: cif_fix_values 3143 2015-03-26 13:38:13Z robertas 
;
_cod_original_sg_symbol_H-M P-1
_cod_original_formula_sum 'C19 H44 B20 P2 Si2 Pt'
_cod_database_code 4060221

loop_
_symmetry_equiv_pos_as_xyz
'x, y, z'
'-x, -y, -z'

loop_
_atom_site_aniso_label
_atom_site_aniso_U_11
_atom_site_aniso_U_22
_atom_site_aniso_U_33
_atom_site_aniso_U_23
_atom_site_aniso_U_13
_atom_site_aniso_U_12
Pt1 0.03821(12) 0.04151(13) 0.02844(12) 0.00630(8) 0.00800(8) 0.00675(8)
P1 0.0456(5) 0.0416(5) 0.0365(5) 0.0031(4) 0.0066(4) 0.0068(4)
Si1 0.0430(6) 0.0534(6) 0.0299(5) 0.0070(5) 0.0076(4) 0.0105(5)
C1 0.045(2) 0.041(2) 0.040(2) 0.007(2) 0.009(2) 0.008(2)
C2 0.043(2) 0.050(2) 0.034(2) 0.012(2) 0.009(2) 0.008(2)
C3 0.083(4) 0.082(4) 0.038(2) 0.002(2) 0.016(2) 0.038(3)
C4 0.058(3) 0.052(3) 0.088(4) 0.015(3) 0.004(3) -0.004(2)
C5 0.067(3) 0.113(5) 0.048(3) 0.030(3) 0.024(2) 0.030(3)
C6 0.059(3) 0.061(3) 0.052(3) -0.004(2) -0.002(2) 0.013(2)
B3 0.043(2) 0.052(3) 0.050(3) 0.013(2) 0.016(2) 0.005(2)
B4 0.055(3) 0.063(3) 0.055(3) 0.010(3) 0.018(2) 0.024(3)
B5 0.065(3) 0.047(3) 0.067(4) 0.015(3) 0.007(3) 0.017(2)
B6 0.056(3) 0.049(3) 0.058(3) 0.022(2) 0.009(2) 0.003(2)
B7 0.040(2) 0.060(3) 0.049(3) 0.011(2) 0.003(2) 0.009(2)
B8 0.049(3) 0.067(3) 0.062(3) 0.013(3) 0.014(2) 0.018(2)
B9 0.062(3) 0.067(4) 0.072(4) 0.017(3) 0.008(3) 0.030(3)
B10 0.074(4) 0.059(3) 0.074(4) 0.026(3) 0.006(3) 0.019(3)
B11 0.064(3) 0.070(4) 0.047(3) 0.027(3) 0.010(2) 0.017(3)
B12 0.057(3) 0.072(4) 0.062(3) 0.022(3) 0.002(3) 0.021(3)

loop_
_atom_site_label
_atom_site_type_symbol
_atom_site_fract_x
_atom_site_fract_y
_atom_site_fract_z
_atom_site_U_iso_or_equiv
_atom_site_thermal_displace_type
_atom_site_occupancy
_atom_site_calc_flag
_atom_site_refinement_flags
Pt1 Pt 0.5000 0.0000 0.0000 0.03775(9) Uani 1 d S
P1 P 0.43397(13) 0.18993(10) 0.06950(10) 0.0447(2) Uani 1 d .
Si1 Si 0.32984(14) -0.01861(12) -0.21962(10) 0.0442(2) Uani 1 d .
C1 C 0.2456(5) 0.2101(4) -0.0492(4) 0.0444(9) Uani 1 d .
C2 C 0.1896(5) 0.1041(4) -0.2003(4) 0.0434(9) Uani 1 d .
C3 C 0.3837(7) 0.2266(6) 0.2212(5) 0.0698(15) Uani 1 d .
H3A H 0.2911(36) 0.1622(25) 0.2129(17) 0.105 Uiso 1 calc R
H3B H 0.3564(55) 0.3094(20) 0.2378(24) 0.105 Uiso 1 calc R
H3C H 0.4769(20) 0.2277(44) 0.2931(9) 0.105 Uiso 1 calc R
C4 C 0.5931(7) 0.3293(5) 0.0937(6) 0.0733(15) Uani 1 d .
H4A H 0.6192(42) 0.3219(23) 0.0137(15) 0.110 Uiso 1 calc R
H4B H 0.6904(22) 0.3331(26) 0.1636(32) 0.110 Uiso 1 calc R
H4C H 0.5536(23) 0.4063(6) 0.1165(47) 0.110 Uiso 1 calc R
C5 C 0.4314(7) 0.0242(7) -0.3375(5) 0.073(2) Uani 1 d .
H5A H 0.4965(48) -0.0365(27) -0.3587(37) 0.109 Uiso 1 calc R
H5B H 0.5012(46) 0.1091(19) -0.2973(19) 0.109 Uiso 1 calc R
H5C H 0.3483(7) 0.0221(46) -0.4168(20) 0.109 Uiso 1 calc R
C6 C 0.1731(6) -0.1748(5) -0.3165(5) 0.0659(13) Uani 1 d .
H6A H 0.1100(37) -0.1973(22) -0.2632(16) 0.099 Uiso 1 calc R
H6B H 0.2291(7) -0.2417(11) -0.3406(38) 0.099 Uiso 1 calc R
H6C H 0.1007(35) -0.1649(14) -0.3947(22) 0.099 Uiso 1 calc R
B3 B 0.0790(6) 0.0850(5) -0.0971(5) 0.0491(11) Uani 1 d .
H3 H 0.0769(6) 0.0049(5) -0.0546(5) 0.059 Uiso 1 calc R
B4 B 0.0758(7) 0.2434(6) -0.0081(6) 0.0580(13) Uani 1 d .
H4 H 0.0689(7) 0.2666(6) 0.0926(6) 0.070 Uiso 1 calc R
B5 B 0.1975(8) 0.3536(6) -0.0566(6) 0.0630(14) Uani 1 d .
H5 H 0.2700(8) 0.4478(6) 0.0127(6) 0.076 Uiso 1 calc R
B6 B 0.2715(7) 0.2636(5) -0.1757(6) 0.0566(13) Uani 1 d .
H6 H 0.3926(7) 0.2985(5) -0.1837(6) 0.068 Uiso 1 calc R
B7 B -0.0215(6) 0.0631(6) -0.2665(5) 0.0534(12) Uani 1 d .
H7 H -0.0926(6) -0.0316(6) -0.3353(5) 0.064 Uiso 1 calc R
B8 B -0.0955(7) 0.1508(6) -0.1458(6) 0.0607(13) Uani 1 d .
H8 H -0.2139(7) 0.1133(6) -0.1351(6) 0.073 Uiso 1 calc R
B9 B -0.0220(8) 0.3183(6) -0.1230(7) 0.069(2) Uani 1 d .
H9 H -0.0938(8) 0.3902(6) -0.0984(7) 0.083 Uiso 1 calc R
B10 B 0.0998(9) 0.3311(6) -0.2258(7) 0.071(2) Uani 1 d .
H10 H 0.1076(9) 0.4113(6) -0.2679(7) 0.086 Uiso 1 calc R
B11 B 0.1002(8) 0.1731(6) -0.3155(6) 0.0603(14) Uani 1 d .
H11 H 0.1089(8) 0.1498(6) -0.4157(6) 0.072 Uiso 1 calc R
B12 B -0.0825(8) 0.2069(6) -0.2818(6) 0.067(2) Uani 1 d .
H12 H -0.1936(8) 0.2063(6) -0.3601(6) 0.080 Uiso 1 calc R
C10 C 0.5647(18) 0.4271(14) 0.5766(14) 0.154(4) Uiso 1 d .
C11 C 0.4145(17) 0.4133(13) 0.5491(13) 0.157(4) Uiso 1 d .
C12 C 0.3564(20) 0.4880(15) 0.4774(16) 0.170(5) Uiso 1 d .
C13 C 0.2149(32) 0.4825(23) 0.4327(25) 0.276(11) Uiso 1 d .

loop_
_atom_type_symbol
_atom_type_description
_atom_type_scat_dispersion_real
_atom_type_scat_dispersion_imag
_atom_type_scat_source
C C 0.0033 0.0016 'International Tables Vol C Tables 4.2.6.8 and 6.1.1.4'
B B 0.0013 0.0007 'International Tables Vol C Tables 4.2.6.8 and 6.1.1.4'
H H 0.0000 0.0000 'International Tables Vol C Tables 4.2.6.8 and 6.1.1.4'
Si Si 0.0817 0.0704 'International Tables Vol C Tables 4.2.6.8 and 6.1.1.4'
P P 0.1023 0.0942 'International Tables Vol C Tables 4.2.6.8 and 6.1.1.4'
Pt Pt -1.7033 8.3905 'International Tables Vol C Tables 4.2.6.8 and 6.1.1.4'

loop_
_geom_angle_atom_site_label_1
_geom_angle_atom_site_label_2
_geom_angle_atom_site_label_3
_geom_angle
_geom_angle_site_symmetry_1
_geom_angle_site_symmetry_3
P1 Pt1 P1 180.0 . 2_655
P1 Pt1 Si1 87.88(4) . .
P1 Pt1 Si1 92.12(4) 2_655 .
P1 Pt1 Si1 92.12(4) . 2_655
P1 Pt1 Si1 87.88(4) 2_655 2_655
Si1 Pt1 Si1 180.0 . 2_655
C3 P1 C4 103.9(3) . .
C3 P1 C1 101.2(2) . .
C4 P1 C1 104.2(2) . .
C3 P1 Pt1 118.5(2) . .
C4 P1 Pt1 113.9(2) . .
C1 P1 Pt1 113.34(13) . .
C5 Si1 C6 105.9(3) . .
C5 Si1 C2 103.7(2) . .
C6 Si1 C2 102.1(2) . .
C5 Si1 Pt1 118.9(2) . .
C6 Si1 Pt1 117.6(2) . .
C2 Si1 Pt1 106.54(12) . .
C2 C1 B6 61.3(3) . .
C2 C1 B5 111.2(4) . .
B6 C1 B5 62.4(3) . .
C2 C1 B3 60.8(3) . .
B6 C1 B3 113.5(3) . .
B5 C1 B3 114.5(4) . .
C2 C1 B4 110.9(3) . .
B6 C1 B4 113.8(4) . .
B5 C1 B4 62.6(3) . .
B3 C1 B4 62.9(3) . .
C2 C1 P1 113.6(3) . .
B6 C1 P1 117.1(3) . .
B5 C1 P1 125.4(3) . .
B3 C1 P1 113.7(3) . .
B4 C1 P1 123.6(3) . .
C1 C2 B11 109.6(4) . .
C1 C2 B3 60.5(3) . .
B11 C2 B3 113.7(4) . .
C1 C2 B7 109.5(3) . .
B11 C2 B7 62.7(3) . .
B3 C2 B7 62.3(3) . .
C1 C2 B6 60.2(3) . .
B11 C2 B6 62.1(3) . .
B3 C2 B6 112.3(4) . .
B7 C2 B6 113.1(4) . .
C1 C2 Si1 114.6(3) . .
B11 C2 Si1 126.5(3) . .
B3 C2 Si1 113.5(3) . .
B7 C2 Si1 123.6(3) . .
B6 C2 Si1 118.4(3) . .
C1 B3 C2 58.7(3) . .
C1 B3 B7 105.5(4) . .
C2 B3 B7 58.9(3) . .
C1 B3 B8 105.2(4) . .
C2 B3 B8 105.9(4) . .
B7 B3 B8 59.8(3) . .
C1 B3 B4 58.8(3) . .
C2 B3 B4 106.0(4) . .
B7 B3 B4 107.1(4) . .
B8 B3 B4 59.4(3) . .
C1 B4 B8 105.4(4) . .
C1 B4 B9 105.1(4) . .
B8 B4 B9 61.0(4) . .
C1 B4 B5 58.5(3) . .
B8 B4 B5 109.2(4) . .
B9 B4 B5 60.3(4) . .
C1 B4 B3 58.4(3) . .
B8 B4 B3 60.0(3) . .
B9 B4 B3 108.3(4) . .
B5 B4 B3 107.5(4) . .
C1 B5 B10 105.1(4) . .
C1 B5 B6 58.8(3) . .
B10 B5 B6 60.1(4) . .
C1 B5 B4 58.9(3) . .
B10 B5 B4 107.7(4) . .
B6 B5 B4 107.9(4) . .
C1 B5 B9 105.1(4) . .
B10 B5 B9 59.8(4) . .
B6 B5 B9 107.9(4) . .
B4 B5 B9 59.8(4) . .
C1 B6 C2 58.5(3) . .
C1 B6 B11 105.4(4) . .
C2 B6 B11 58.4(3) . .
C1 B6 B5 58.8(3) . .
C2 B6 B5 106.2(4) . .
B11 B6 B5 108.3(4) . .
C1 B6 B10 105.0(4) . .
C2 B6 B10 105.4(4) . .
B11 B6 B10 60.2(3) . .
B5 B6 B10 59.9(4) . .
C2 B7 B8 106.0(4) . .
C2 B7 B12 105.7(4) . .
B8 B7 B12 60.7(4) . .
C2 B7 B3 58.8(3) . .
B8 B7 B3 60.1(3) . .
B12 B7 B3 108.3(4) . .
C2 B7 B11 58.4(3) . .
B8 B7 B11 109.0(4) . .
B12 B7 B11 60.5(4) . .
B3 B7 B11 107.5(4) . .
B4 B8 B7 108.2(4) . .
B4 B8 B3 60.6(3) . .
B7 B8 B3 60.0(3) . .
B4 B8 B12 107.0(4) . .
B7 B8 B12 59.7(3) . .
B3 B8 B12 107.4(4) . .
B4 B8 B9 59.8(3) . .
B7 B8 B9 106.9(5) . .
B3 B8 B9 107.7(4) . .
B12 B8 B9 58.8(4) . .
B12 B9 B10 60.6(4) . .
B12 B9 B4 107.8(4) . .
B10 B9 B4 107.6(4) . .
B12 B9 B5 108.2(5) . .
B10 B9 B5 59.6(4) . .
B4 B9 B5 60.0(3) . .
B12 B9 B8 60.4(4) . .
B10 B9 B8 108.4(5) . .
B4 B9 B8 59.2(3) . .
B5 B9 B8 107.4(4) . .
B5 B10 B6 60.0(3) . .
B5 B10 B9 60.6(4) . .
B6 B10 B9 108.4(4) . .
B5 B10 B11 108.1(4) . .
B6 B10 B11 59.9(3) . .
B9 B10 B11 108.1(5) . .
B5 B10 B12 108.0(5) . .
B6 B10 B12 108.1(4) . .
B9 B10 B12 59.4(4) . .
B11 B10 B12 60.4(4) . .
C2 B11 B6 59.4(3) . .
C2 B11 B10 105.8(4) . .
B6 B11 B10 59.9(3) . .
C2 B11 B7 58.9(3) . .
B6 B11 B7 107.9(4) . .
B10 B11 B7 107.6(4) . .
C2 B11 B12 105.3(4) . .
B6 B11 B12 107.7(4) . .
B10 B11 B12 60.0(4) . .
B7 B11 B12 59.5(3) . .
B9 B12 B7 108.4(4) . .
B9 B12 B10 59.9(4) . .
B7 B12 B10 107.7(4) . .
B9 B12 B11 107.9(4) . .
B7 B12 B11 59.9(3) . .
B10 B12 B11 59.6(4) . .
B9 B12 B8 60.8(4) . .
B7 B12 B8 59.6(3) . .
B10 B12 B8 108.1(4) . .
B11 B12 B8 107.6(4) . .
C11 C10 C12 116.2(14) . 2_666
C10 C11 C12 111.9(14) . .
C13 C12 C11 122.7(21) . .
C13 C12 C10 105.1(21) . 2_666
C11 C12 C10 131.7(15) . 2_666

loop_
_geom_bond_atom_site_label_1
_geom_bond_atom_site_label_2
_geom_bond_distance
_geom_bond_site_symmetry_2
Pt1 P1 2.2510(11) .
Pt1 P1 2.2510(11) 2_655
Pt1 Si1 2.4082(11) .
Pt1 Si1 2.4082(11) 2_655
P1 C3 1.813(5) .
P1 C4 1.824(5) .
P1 C1 1.869(4) .
Si1 C5 1.878(5) .
Si1 C6 1.888(5) .
Si1 C2 1.950(4) .
C1 C2 1.676(6) .
C1 B6 1.706(7) .
C1 B5 1.706(7) .
C1 B3 1.707(6) .
C1 B4 1.714(7) .
C2 B11 1.705(7) .
C2 B3 1.713(6) .
C2 B7 1.714(6) .
C2 B6 1.723(7) .
B3 B7 1.772(7) .
B3 B8 1.774(8) .
B3 B4 1.784(8) .
B4 B8 1.762(8) .
B4 B9 1.773(9) .
B4 B5 1.776(9) .
B5 B10 1.765(9) .
B5 B6 1.767(9) .
B5 B9 1.782(9) .
B6 B11 1.769(8) .
B6 B10 1.768(9) .
B7 B8 1.769(8) .
B7 B12 1.771(8) .
B7 B11 1.778(8) .
B8 B12 1.789(9) .
B8 B9 1.795(9) .
B9 B12 1.760(9) .
B9 B10 1.769(11) .
B10 B11 1.775(9) .
B10 B12 1.781(9) .
B11 B12 1.788(9) .
C10 C11 1.23(2) .
C10 C12 1.42(2) 2_666
C11 C12 1.34(2) .
C12 C13 1.17(3) .
C12 C10 1.42(2) 2_666

loop_
_geom_torsion_atom_site_label_1
_geom_torsion_atom_site_label_2
_geom_torsion_atom_site_label_3
_geom_torsion_atom_site_label_4
_geom_torsion
_geom_torsion_site_symmetry_1
_geom_torsion_site_symmetry_4
P1 Pt1 P1 C3 175.6(1000) 2_655 .
Si1 Pt1 P1 C3 137.0(2) . .
Si1 Pt1 P1 C3 -43.0(2) 2_655 .
P1 Pt1 P1 C4 -61.7(1000) 2_655 .
Si1 Pt1 P1 C4 -100.3(2) . .
Si1 Pt1 P1 C4 79.7(2) 2_655 .
P1 Pt1 P1 C1 57.2(1000) 2_655 .
Si1 Pt1 P1 C1 18.6(2) . .
Si1 Pt1 P1 C1 -161.4(2) 2_655 .
P1 Pt1 Si1 C5 99.6(2) . .
P1 Pt1 Si1 C5 -80.4(2) 2_655 .
Si1 Pt1 Si1 C5 -114.1(1000) 2_655 .
P1 Pt1 Si1 C6 -130.6(2) . .
P1 Pt1 Si1 C6 49.4(2) 2_655 .
Si1 Pt1 Si1 C6 15.7(1000) 2_655 .
P1 Pt1 Si1 C2 -16.94(14) . .
P1 Pt1 Si1 C2 163.06(14) 2_655 .
Si1 Pt1 Si1 C2 129.4(1000) 2_655 .
C3 P1 C1 C2 -143.4(3) . .
C4 P1 C1 C2 109.0(3) . .
Pt1 P1 C1 C2 -15.4(3) . .
C3 P1 C1 B6 148.1(4) . .
C4 P1 C1 B6 40.5(4) . .
Pt1 P1 C1 B6 -83.9(3) . .
C3 P1 C1 B5 74.0(5) . .
C4 P1 C1 B5 -33.6(5) . .
Pt1 P1 C1 B5 -158.0(4) . .
C3 P1 C1 B3 -76.3(4) . .
C4 P1 C1 B3 176.1(3) . .
Pt1 P1 C1 B3 51.7(3) . .
C3 P1 C1 B4 -4.1(4) . .
C4 P1 C1 B4 -111.8(4) . .
Pt1 P1 C1 B4 123.9(3) . .
B6 C1 C2 B11 -39.1(4) . .
B5 C1 C2 B11 -0.3(5) . .
B3 C1 C2 B11 106.8(4) . .
B4 C1 C2 B11 67.3(5) . .
P1 C1 C2 B11 -148.2(3) . .
B6 C1 C2 B3 -145.8(4) . .
B5 C1 C2 B3 -107.1(4) . .
B3 C1 C2 B3 0.0 . .
B4 C1 C2 B3 -39.4(4) . .
P1 C1 C2 B3 105.0(3) . .
B6 C1 C2 B7 -106.1(4) . .
B5 C1 C2 B7 -67.3(5) . .
B3 C1 C2 B7 39.8(3) . .
B4 C1 C2 B7 0.4(5) . .
P1 C1 C2 B7 144.8(3) . .
B6 C1 C2 B6 0.0 . .
B5 C1 C2 B6 38.8(4) . .
B3 C1 C2 B6 145.8(4) . .
B4 C1 C2 B6 106.4(4) . .
P1 C1 C2 B6 -109.1(3) . .
B6 C1 C2 Si1 110.0(3) . .
B5 C1 C2 Si1 148.8(3) . .
B3 C1 C2 Si1 -104.2(3) . .
B4 C1 C2 Si1 -143.6(3) . .
P1 C1 C2 Si1 0.8(4) . .
C5 Si1 C2 C1 -113.7(3) . .
C6 Si1 C2 C1 136.4(3) . .
Pt1 Si1 C2 C1 12.5(3) . .
C5 Si1 C2 B11 29.2(4) . .
C6 Si1 C2 B11 -80.7(4) . .
Pt1 Si1 C2 B11 155.5(3) . .
C5 Si1 C2 B3 179.4(3) . .
C6 Si1 C2 B3 69.5(3) . .
Pt1 Si1 C2 B3 -54.4(3) . .
C5 Si1 C2 B7 108.0(4) . .
C6 Si1 C2 B7 -1.8(4) . .
Pt1 Si1 C2 B7 -125.7(3) . .
C5 Si1 C2 B6 -45.6(4) . .
C6 Si1 C2 B6 -155.5(3) . .
Pt1 Si1 C2 B6 80.6(3) . .
C2 C1 B3 C2 0.0 . .
B6 C1 B3 C2 32.5(4) . .
B5 C1 B3 C2 101.6(4) . .
B4 C1 B3 C2 138.2(4) . .
P1 C1 B3 C2 -104.8(3) . .
C2 C1 B3 B7 -37.3(3) . .
B6 C1 B3 B7 -4.8(5) . .
B5 C1 B3 B7 64.3(5) . .
B4 C1 B3 B7 100.9(4) . .
P1 C1 B3 B7 -142.0(3) . .
C2 C1 B3 B8 -99.6(4) . .
B6 C1 B3 B8 -67.1(5) . .
B5 C1 B3 B8 2.0(5) . .
B4 C1 B3 B8 38.6(4) . .
P1 C1 B3 B8 155.7(3) . .
C2 C1 B3 B4 -138.2(4) . .
B6 C1 B3 B4 -105.7(4) . .
B5 C1 B3 B4 -36.6(4) . .
B4 C1 B3 B4 0.0 . .
P1 C1 B3 B4 117.0(4) . .
C1 C2 B3 C1 0.0 . .
B11 C2 B3 C1 -100.0(4) . .
B7 C2 B3 C1 -137.0(4) . .
B6 C2 B3 C1 -31.8(3) . .
Si1 C2 B3 C1 106.0(3) . .
C1 C2 B3 B7 137.0(4) . .
B11 C2 B3 B7 37.1(4) . .
B7 C2 B3 B7 0.000(1) . .
B6 C2 B3 B7 105.2(4) . .
Si1 C2 B3 B7 -117.0(3) . .
C1 C2 B3 B8 98.4(4) . .
B11 C2 B3 B8 -1.6(5) . .
B7 C2 B3 B8 -38.7(4) . .
B6 C2 B3 B8 66.6(4) . .
Si1 C2 B3 B8 -155.7(3) . .
C1 C2 B3 B4 36.4(3) . .
B11 C2 B3 B4 -63.6(5) . .
B7 C2 B3 B4 -100.7(4) . .
B6 C2 B3 B4 4.6(5) . .
Si1 C2 B3 B4 142.3(3) . .
C2 C1 B4 B8 -0.4(5) . .
B6 C1 B4 B8 66.4(5) . .
B5 C1 B4 B8 103.4(5) . .
B3 C1 B4 B8 -39.0(4) . .
P1 C1 B4 B8 -140.6(4) . .
C2 C1 B4 B9 -63.9(5) . .
B6 C1 B4 B9 2.9(5) . .
B5 C1 B4 B9 39.8(4) . .
B3 C1 B4 B9 -102.5(4) . .
P1 C1 B4 B9 155.9(3) . .
C2 C1 B4 B5 -103.8(4) . .
B6 C1 B4 B5 -37.0(4) . .
B5 C1 B4 B5 0.0 . .
B3 C1 B4 B5 -142.3(4) . .
P1 C1 B4 B5 116.1(4) . .
C2 C1 B4 B3 38.5(3) . .
B6 C1 B4 B3 105.3(4) . .
B5 C1 B4 B3 142.3(4) . .
B3 C1 B4 B3 0.0 . .
P1 C1 B4 B3 -101.6(4) . .
C1 B3 B4 C1 0.0 . .
C2 B3 B4 C1 -36.3(3) . .
B7 B3 B4 C1 -98.1(4) . .
B8 B3 B4 C1 -135.6(4) . .
C1 B3 B4 B8 135.6(4) . .
C2 B3 B4 B8 99.3(4) . .
B7 B3 B4 B8 37.5(4) . .
B8 B3 B4 B8 0.0 . .
C1 B3 B4 B9 96.8(5) . .
C2 B3 B4 B9 60.5(5) . .
B7 B3 B4 B9 -1.2(5) . .
B8 B3 B4 B9 -38.8(4) . .
C1 B3 B4 B5 33.1(3) . .
C2 B3 B4 B5 -3.2(5) . .
B7 B3 B4 B5 -64.9(5) . .
B8 B3 B4 B5 -102.5(5) . .
C2 C1 B5 B10 1.5(5) . .
B6 C1 B5 B10 39.8(4) . .
B3 C1 B5 B10 -65.0(5) . .
B4 C1 B5 B10 -101.8(5) . .
P1 C1 B5 B10 144.8(4) . .
C2 C1 B5 B6 -38.3(3) . .
B6 C1 B5 B6 0.0 . .
B3 C1 B5 B6 -104.9(4) . .
B4 C1 B5 B6 -141.6(4) . .
P1 C1 B5 B6 105.0(4) . .
C2 C1 B5 B4 103.3(4) . .
B6 C1 B5 B4 141.6(4) . .
B3 C1 B5 B4 36.7(4) . .
B4 C1 B5 B4 0.0 . .
P1 C1 B5 B4 -113.4(4) . .
C2 C1 B5 B9 63.7(5) . .
B6 C1 B5 B9 102.0(5) . .
B3 C1 B5 B9 -2.8(6) . .
B4 C1 B5 B9 -39.6(4) . .
P1 C1 B5 B9 -152.9(4) . .
C1 B4 B5 C1 0.0 . .
B8 B4 B5 C1 -96.7(4) . .
B9 B4 B5 C1 -134.6(4) . .
B3 B4 B5 C1 -33.1(3) . .
C1 B4 B5 B10 97.4(4) . .
B8 B4 B5 B10 0.7(5) . .
B9 B4 B5 B10 -37.2(4) . .
B3 B4 B5 B10 64.3(5) . .
C1 B4 B5 B6 33.9(3) . .
B8 B4 B5 B6 -62.7(5) . .
B9 B4 B5 B6 -100.7(5) . .
B3 B4 B5 B6 0.8(5) . .
C1 B4 B5 B9 134.6(4) . .
B8 B4 B5 B9 37.9(4) . .
B9 B4 B5 B9 0.0 . .
B3 B4 B5 B9 101.5(4) . .
C2 C1 B6 C2 0.0 . .
B5 C1 B6 C2 -138.8(4) . .
B3 C1 B6 C2 -32.3(4) . .
B4 C1 B6 C2 -101.7(4) . .
P1 C1 B6 C2 103.4(3) . .
C2 C1 B6 B11 36.4(3) . .
B5 C1 B6 B11 -102.4(4) . .
B3 C1 B6 B11 4.1(5) . .
B4 C1 B6 B11 -65.3(5) . .
P1 C1 B6 B11 139.8(3) . .
C2 C1 B6 B5 138.8(4) . .
B5 C1 B6 B5 0.0 . .
B3 C1 B6 B5 106.5(4) . .
B4 C1 B6 B5 37.1(4) . .
P1 C1 B6 B5 -117.9(4) . .
C2 C1 B6 B10 99.1(4) . .
B5 C1 B6 B10 -39.7(4) . .
B3 C1 B6 B10 66.8(5) . .
B4 C1 B6 B10 -2.6(5) . .
P1 C1 B6 B10 -157.6(3) . .
C1 C2 B6 C1 0.0 . .
B11 C2 B6 C1 137.8(4) . .
B3 C2 B6 C1 31.9(3) . .
B7 C2 B6 C1 100.0(4) . .
Si1 C2 B6 C1 -103.6(3) . .
C1 C2 B6 B11 -137.8(4) . .
B11 C2 B6 B11 0.0 . .
B3 C2 B6 B11 -105.9(4) . .
B7 C2 B6 B11 -37.8(4) . .
Si1 C2 B6 B11 118.6(4) . .
C1 C2 B6 B5 -35.9(3) . .
B11 C2 B6 B5 101.9(4) . .
B3 C2 B6 B5 -4.1(5) . .
B7 C2 B6 B5 64.1(5) . .
Si1 C2 B6 B5 -139.6(3) . .
C1 C2 B6 B10 -98.4(4) . .
B11 C2 B6 B10 39.4(4) . .
B3 C2 B6 B10 -66.6(5) . .
B7 C2 B6 B10 1.6(5) . .
Si1 C2 B6 B10 158.0(4) . .
C1 B5 B6 C1 0.0 . .
B10 B5 B6 C1 -134.5(4) . .
B4 B5 B6 C1 -34.0(3) . .
B9 B5 B6 C1 -97.1(4) . .
C1 B5 B6 C2 35.8(3) . .
B10 B5 B6 C2 -98.7(4) . .
B4 B5 B6 C2 1.8(5) . .
B9 B5 B6 C2 -61.3(5) . .
C1 B5 B6 B11 97.3(4) . .
B10 B5 B6 B11 -37.2(4) . .
B4 B5 B6 B11 63.3(5) . .
B9 B5 B6 B11 0.2(5) . .
C1 B5 B6 B10 134.5(4) . .
B10 B5 B6 B10 0.0 . .
B4 B5 B6 B10 100.5(5) . .
B9 B5 B6 B10 37.4(4) . .
C1 C2 B7 B8 -0.2(5) . .
B11 C2 B7 B8 -102.8(5) . .
B3 C2 B7 B8 38.8(4) . .
B6 C2 B7 B8 -65.2(5) . .
Si1 C2 B7 B8 139.9(3) . .
C1 C2 B7 B12 63.2(5) . .
B11 C2 B7 B12 -39.4(4) . .
B3 C2 B7 B12 102.2(4) . .
B6 C2 B7 B12 -1.8(5) . .
Si1 C2 B7 B12 -156.7(3) . .
C1 C2 B7 B3 -39.0(3) . .
B11 C2 B7 B3 -141.6(4) . .
B3 C2 B7 B3 0.0 . .
B6 C2 B7 B3 -104.0(4) . .
Si1 C2 B7 B3 101.0(4) . .
C1 C2 B7 B11 102.6(4) . .
B11 C2 B7 B11 0.000(1) . .
B3 C2 B7 B11 141.6(4) . .
B6 C2 B7 B11 37.5(4) . .
Si1 C2 B7 B11 -117.4(4) . .
C1 B3 B7 C2 37.2(3) . .
C2 B3 B7 C2 0.0 . .
B8 B3 B7 C2 136.0(4) . .
B4 B3 B7 C2 98.7(4) . .
C1 B3 B7 B8 -98.8(4) . .
C2 B3 B7 B8 -136.0(4) . .
B8 B3 B7 B8 0.0 . .
B4 B3 B7 B8 -37.3(4) . .
C1 B3 B7 B12 -60.5(5) . .
C2 B3 B7 B12 -97.7(4) . .
B8 B3 B7 B12 38.3(4) . .
B4 B3 B7 B12 1.0(5) . .
C1 B3 B7 B11 3.5(5) . .
C2 B3 B7 B11 -33.7(4) . .
B8 B3 B7 B11 102.3(4) . .
B4 B3 B7 B11 64.9(5) . .
C1 B4 B8 B7 0.3(6) . .
B9 B4 B8 B7 99.3(5) . .
B5 B4 B8 B7 61.7(5) . .
B3 B4 B8 B7 -37.9(4) . .
C1 B4 B8 B3 38.2(4) . .
B9 B4 B8 B3 137.2(4) . .
B5 B4 B8 B3 99.6(4) . .
B3 B4 B8 B3 0.0 . .
C1 B4 B8 B12 -62.6(5) . .
B9 B4 B8 B12 36.4(4) . .
B5 B4 B8 B12 -1.2(5) . .
B3 B4 B8 B12 -100.8(4) . .
C1 B4 B8 B9 -99.0(5) . .
B9 B4 B8 B9 0.0 . .
B5 B4 B8 B9 -37.6(4) . .
B3 B4 B8 B9 -137.2(4) . .
C2 B7 B8 B4 -0.1(5) . .
B12 B7 B8 B4 -99.4(5) . .
B3 B7 B8 B4 38.1(4) . .
B11 B7 B8 B4 -61.6(5) . .
C2 B7 B8 B3 -38.2(3) . .
B12 B7 B8 B3 -137.6(4) . .
B3 B7 B8 B3 0.0 . .
B11 B7 B8 B3 -99.7(4) . .
C2 B7 B8 B12 99.3(4) . .
B12 B7 B8 B12 0.000(1) . .
B3 B7 B8 B12 137.6(4) . .
B11 B7 B8 B12 37.9(4) . .
C2 B7 B8 B9 62.9(5) . .
B12 B7 B8 B9 -36.5(4) . .
B3 B7 B8 B9 101.1(4) . .
B11 B7 B8 B9 1.4(5) . .
C1 B3 B8 B4 -38.3(4) . .
C2 B3 B8 B4 -99.5(4) . .
B7 B3 B8 B4 -137.7(4) . .
B4 B3 B8 B4 0.0 . .
C1 B3 B8 B7 99.4(4) . .
C2 B3 B8 B7 38.2(3) . .
B7 B3 B8 B7 0.000(2) . .
B4 B3 B8 B7 137.7(4) . .
C1 B3 B8 B12 61.7(5) . .
C2 B3 B8 B12 0.6(5) . .
B7 B3 B8 B12 -37.6(4) . .
B4 B3 B8 B12 100.0(5) . .
C1 B3 B8 B9 -0.3(5) . .
C2 B3 B8 B9 -61.4(5) . .
B7 B3 B8 B9 -99.6(5) . .
B4 B3 B8 B9 38.1(4) . .
C1 B4 B9 B12 62.2(5) . .
B8 B4 B9 B12 -37.3(4) . .
B5 B4 B9 B12 101.1(5) . .
B3 B4 B9 B12 1.0(6) . .
C1 B4 B9 B10 -1.8(6) . .
B8 B4 B9 B10 -101.3(5) . .
B5 B4 B9 B10 37.1(4) . .
B3 B4 B9 B10 -63.0(5) . .
C1 B4 B9 B5 -39.0(4) . .
B8 B4 B9 B5 -138.4(4) . .
B5 B4 B9 B5 0.0 . .
B3 B4 B9 B5 -100.1(4) . .
C1 B4 B9 B8 99.5(4) . .
B8 B4 B9 B8 0.0 . .
B5 B4 B9 B8 138.4(4) . .
B3 B4 B9 B8 38.3(4) . .
C1 B5 B9 B12 -61.3(6) . .
B10 B5 B9 B12 37.7(4) . .
B6 B5 B9 B12 0.2(6) . .
B4 B5 B9 B12 -100.5(5) . .
C1 B5 B9 B10 -99.0(5) . .
B10 B5 B9 B10 0.000(1) . .
B6 B5 B9 B10 -37.5(4) . .
B4 B5 B9 B10 -138.2(4) . .
C1 B5 B9 B4 39.2(4) . .
B10 B5 B9 B4 138.2(4) . .
B6 B5 B9 B4 100.7(4) . .
B4 B5 B9 B4 0.0 . .
C1 B5 B9 B8 2.5(6) . .
B10 B5 B9 B8 101.5(5) . .
B6 B5 B9 B8 64.0(6) . .
B4 B5 B9 B8 -36.7(4) . .
B4 B8 B9 B12 138.5(4) . .
B7 B8 B9 B12 36.9(4) . .
B3 B8 B9 B12 100.0(4) . .
B12 B8 B9 B12 0.0 . .
B4 B8 B9 B10 100.0(5) . .
B7 B8 B9 B10 -1.6(5) . .
B3 B8 B9 B10 61.6(5) . .
B12 B8 B9 B10 -38.5(4) . .
B4 B8 B9 B4 0.0 . .
B7 B8 B9 B4 -101.6(4) . .
B3 B8 B9 B4 -38.4(4) . .
B12 B8 B9 B4 -138.5(4) . .
B4 B8 B9 B5 37.0(4) . .
B7 B8 B9 B5 -64.6(5) . .
B3 B8 B9 B5 -1.4(6) . .
B12 B8 B9 B5 -101.4(5) . .
C1 B5 B10 B6 -39.2(4) . .
B6 B5 B10 B6 0.0 . .
B4 B5 B10 B6 -100.8(4) . .
B9 B5 B10 B6 -138.0(4) . .
C1 B5 B10 B9 98.9(5) . .
B6 B5 B10 B9 138.0(4) . .
B4 B5 B10 B9 37.2(4) . .
B9 B5 B10 B9 0.0 . .
C1 B5 B10 B11 -2.1(6) . .
B6 B5 B10 B11 37.1(4) . .
B4 B5 B10 B11 -63.8(6) . .
B9 B5 B10 B11 -101.0(5) . .
C1 B5 B10 B12 61.8(6) . .
B6 B5 B10 B12 100.9(5) . .
B4 B5 B10 B12 0.1(6) . .
B9 B5 B10 B12 -37.1(4) . .
C1 B6 B10 B5 39.2(4) . .
C2 B6 B10 B5 100.0(4) . .
B11 B6 B10 B5 138.6(4) . .
B5 B6 B10 B5 0.0 . .
C1 B6 B10 B9 1.3(5) . .
C2 B6 B10 B9 62.2(5) . .
B11 B6 B10 B9 100.7(5) . .
B5 B6 B10 B9 -37.8(4) . .
C1 B6 B10 B11 -99.4(4) . .
C2 B6 B10 B11 -38.5(4) . .
B11 B6 B10 B11 0.0 . .
B5 B6 B10 B11 -138.6(4) . .
C1 B6 B10 B12 -61.6(5) . .
C2 B6 B10 B12 -0.7(6) . .
B11 B6 B10 B12 37.8(4) . .
B5 B6 B10 B12 -100.8(5) . .
B12 B9 B10 B5 -138.2(4) . .
B4 B9 B10 B5 -37.3(4) . .
B5 B9 B10 B5 0.0 . .
B8 B9 B10 B5 -99.9(4) . .
B12 B9 B10 B6 -100.6(5) . .
B4 B9 B10 B6 0.3(6) . .
B5 B9 B10 B6 37.6(4) . .
B8 B9 B10 B6 -62.2(5) . .
B12 B9 B10 B11 -37.2(4) . .
B4 B9 B10 B11 63.8(5) . .
B5 B9 B10 B11 101.0(5) . .
B8 B9 B10 B11 1.2(6) . .
B12 B9 B10 B12 0.0 . .
B4 B9 B10 B12 100.9(5) . .
B5 B9 B10 B12 138.2(4) . .
B8 B9 B10 B12 38.4(4) . .
C1 C2 B11 B6 38.2(4) . .
B3 C2 B11 B6 103.7(4) . .
B7 C2 B11 B6 140.6(4) . .
B6 C2 B11 B6 0.0 . .
Si1 C2 B11 B6 -106.2(4) . .
C1 C2 B11 B10 -1.1(5) . .
B3 C2 B11 B10 64.4(5) . .
B7 C2 B11 B10 101.3(5) . .
B6 C2 B11 B10 -39.3(4) . .
Si1 C2 B11 B10 -145.5(4) . .
C1 C2 B11 B7 -102.4(4) . .
B3 C2 B11 B7 -36.9(4) . .
B7 C2 B11 B7 0.0 . .
B6 C2 B11 B7 -140.6(4) . .
Si1 C2 B11 B7 113.2(4) . .
C1 C2 B11 B12 -63.6(5) . .
B3 C2 B11 B12 1.9(5) . .
B7 C2 B11 B12 38.8(4) . .
B6 C2 B11 B12 -101.8(5) . .
Si1 C2 B11 B12 152.0(3) . .
C1 B6 B11 C2 -36.5(3) . .
C2 B6 B11 C2 0.0 . .
B5 B6 B11 C2 -98.1(4) . .
B10 B6 B11 C2 -135.2(4) . .
C1 B6 B11 B10 98.7(5) . .
C2 B6 B11 B10 135.2(4) . .
B5 B6 B11 B10 37.1(4) . .
B10 B6 B11 B10 0.0 . .
C1 B6 B11 B7 -1.6(5) . .
C2 B6 B11 B7 34.8(4) . .
B5 B6 B11 B7 -63.3(5) . .
B10 B6 B11 B7 -100.4(5) . .
C1 B6 B11 B12 61.2(5) . .
C2 B6 B11 B12 97.7(4) . .
B5 B6 B11 B12 -0.4(5) . .
B10 B6 B11 B12 -37.5(4) . .
B5 B10 B11 C2 2.0(6) . .
B6 B10 B11 C2 39.1(4) . .
B9 B10 B11 C2 -62.1(5) . .
B12 B10 B11 C2 -98.8(4) . .
B5 B10 B11 B6 -37.1(4) . .
B6 B10 B11 B6 0.0 . .
B9 B10 B11 B6 -101.2(5) . .
B12 B10 B11 B6 -137.9(5) . .
B5 B10 B11 B7 63.8(5) . .
B6 B10 B11 B7 100.9(4) . .
B9 B10 B11 B7 -0.3(5) . .
B12 B10 B11 B7 -37.1(4) . .
B5 B10 B11 B12 100.8(5) . .
B6 B10 B11 B12 137.9(5) . .
B9 B10 B11 B12 36.8(4) . .
B12 B10 B11 B12 0.0 . .
C2 B7 B11 C2 0.0 . .
B8 B7 B11 C2 97.5(4) . .
B12 B7 B11 C2 135.5(4) . .
B3 B7 B11 C2 33.9(3) . .
C2 B7 B11 B6 -35.0(4) . .
B8 B7 B11 B6 62.5(5) . .
B12 B7 B11 B6 100.5(5) . .
B3 B7 B11 B6 -1.2(5) . .
C2 B7 B11 B10 -98.2(4) . .
B8 B7 B11 B10 -0.7(5) . .
B12 B7 B11 B10 37.3(4) . .
B3 B7 B11 B10 -64.4(5) . .
C2 B7 B11 B12 -135.5(4) . .
B8 B7 B11 B12 -38.0(4) . .
B12 B7 B11 B12 0.000(1) . .
B3 B7 B11 B12 -101.6(4) . .
B10 B9 B12 B7 100.2(5) . .
B4 B9 B12 B7 -0.4(6) . .
B5 B9 B12 B7 63.0(6) . .
B8 B9 B12 B7 -37.2(4) . .
B10 B9 B12 B10 0.0 . .
B4 B9 B12 B10 -100.6(5) . .
B5 B9 B12 B10 -37.2(4) . .
B8 B9 B12 B10 -137.4(4) . .
B10 B9 B12 B11 36.8(4) . .
B4 B9 B12 B11 -63.8(6) . .
B5 B9 B12 B11 -0.4(6) . .
B8 B9 B12 B11 -100.6(4) . .
B10 B9 B12 B8 137.4(4) . .
B4 B9 B12 B8 36.8(4) . .
B5 B9 B12 B8 100.1(5) . .
B8 B9 B12 B8 0.0 . .
C2 B7 B12 B9 -62.1(5) . .
B8 B7 B12 B9 37.7(4) . .
B3 B7 B12 B9 -0.4(6) . .
B11 B7 B12 B9 -100.5(5) . .
C2 B7 B12 B10 1.3(6) . .
B8 B7 B12 B10 101.1(5) . .
B3 B7 B12 B10 63.0(6) . .
B11 B7 B12 B10 -37.1(4) . .
C2 B7 B12 B11 38.4(4) . .
B8 B7 B12 B11 138.2(4) . .
B3 B7 B12 B11 100.1(4) . .
B11 B7 B12 B11 0.000(1) . .
C2 B7 B12 B8 -99.8(4) . .
B8 B7 B12 B8 0.0 . .
B3 B7 B12 B8 -38.1(4) . .
B11 B7 B12 B8 -138.2(4) . .
B5 B10 B12 B9 37.6(4) . .
B6 B10 B12 B9 101.1(5) . .
B9 B10 B12 B9 0.0 . .
B11 B10 B12 B9 138.7(4) . .
B5 B10 B12 B7 -63.8(6) . .
B6 B10 B12 B7 -0.3(7) . .
B9 B10 B12 B7 -101.4(5) . .
B11 B10 B12 B7 37.2(4) . .
B5 B10 B12 B11 -101.1(5) . .
B6 B10 B12 B11 -37.6(4) . .
B9 B10 B12 B11 -138.7(4) . .
B11 B10 B12 B11 0.0 . .
B5 B10 B12 B8 -0.9(6) . .
B6 B10 B12 B8 62.6(6) . .
B9 B10 B12 B8 -38.5(4) . .
B11 B10 B12 B8 100.2(4) . .
C2 B11 B12 B9 62.8(5) . .
B6 B11 B12 B9 0.5(6) . .
B10 B11 B12 B9 -36.9(4) . .
B7 B11 B12 B9 101.3(5) . .
C2 B11 B12 B7 -38.5(4) . .
B6 B11 B12 B7 -100.8(4) . .
B10 B11 B12 B7 -138.2(4) . .
B7 B11 B12 B7 0.000(1) . .
C2 B11 B12 B10 99.7(4) . .
B6 B11 B12 B10 37.5(4) . .
B10 B11 B12 B10 0.0 . .
B7 B11 B12 B10 138.2(4) . .
C2 B11 B12 B8 -1.4(5) . .
B6 B11 B12 B8 -63.6(5) . .
B10 B11 B12 B8 -101.1(5) . .
B7 B11 B12 B8 37.1(4) . .
B4 B8 B12 B9 -36.8(4) . .
B7 B8 B12 B9 -138.3(4) . .
B3 B8 B12 B9 -100.6(4) . .
B9 B8 B12 B9 0.0 . .
B4 B8 B12 B7 101.5(4) . .
B7 B8 B12 B7 0.000(2) . .
B3 B8 B12 B7 37.8(4) . .
B9 B8 B12 B7 138.3(4) . .
B4 B8 B12 B10 1.3(6) . .
B7 B8 B12 B10 -100.2(5) . .
B3 B8 B12 B10 -62.5(5) . .
B9 B8 B12 B10 38.1(4) . .
B4 B8 B12 B11 64.3(5) . .
B7 B8 B12 B11 -37.3(4) . .
B3 B8 B12 B11 0.5(6) . .
B9 B8 B12 B11 101.1(5) . .
C12 C10 C11 C12 -3.2(24) 2_666 .
C10 C11 C12 C13 174.2(22) . .
C10 C11 C12 C10 3.8(29) . 2_666
